data_7045095
loop_
_publ_author_name
'Basu Baul, Tushar S.'
'Longkumer, Imliwati'
'Duthie, Andrew'
'Singh, Priya'
'Koch, Biplob'
'Guedes da Silva, M F\'atima C'

_publ_section_title
;
 Triphenylstannyl((arylimino)methyl)benzoates with selective potency that
 induce G1 and G2/M cell cycle arrest and trigger apoptosis via ROS in
 human cervical cancer cells.
;
_journal_issue 6
_journal_name_full 'Dalton transactions (Cambridge, England : 2003)'
_journal_page_first 1993
_journal_page_last 2008
_journal_paper_doi 10.1039/c7dt04037g
_journal_volume 47
_journal_year 2018
_chemical_formula_moiety 'C33 H27 N O3 Sn'
_chemical_formula_sum 'C33 H27 N O3 Sn'
_chemical_formula_weight 604.24
_space_group_crystal_system orthorhombic
_space_group_IT_number 61
_space_group_name_Hall '-P 2ac 2ab'
_space_group_name_H-M_alt 'P b c a'
_symmetry_space_group_name_Hall '-P 2ac 2ab'
_symmetry_space_group_name_H-M 'P b c a'
_atom_sites_solution_hydrogens geom
_audit_creation_method SHELXL-2014/7
_audit_update_record
;
2017-02-17 deposited with the CCDC.
2017-12-19 downloaded from the CCDC.
;
_cell_angle_alpha 90
_cell_angle_beta 90
_cell_angle_gamma 90
_cell_formula_units_Z 8
_cell_length_a 8.3521(3)
_cell_length_b 17.4627(6)
_cell_length_c 38.415(3)
_cell_measurement_reflns_used 4496
_cell_measurement_temperature 298(2)
_cell_measurement_theta_max 28.0650
_cell_measurement_theta_min 3.9360
_cell_volume 5602.8(5)
_computing_cell_refinement
;
CrysAlisPro, Agilent Technologies,
Version 1.171.36.32 (release 02-08-2013 CrysAlis171 .NET)
(compiled Aug  2 2013,16:46:58)
;
_computing_data_collection
;
CrysAlisPro, Agilent Technologies,
Version 1.171.36.32 (release 02-08-2013 CrysAlis171 .NET)
(compiled Aug  2 2013,16:46:58)
;
_computing_data_reduction
;
CrysAlisPro, Agilent Technologies,
Version 1.171.36.32 (release 02-08-2013 CrysAlis171 .NET)
(compiled Aug  2 2013,16:46:58)
;
_computing_structure_refinement 'SHELXL-2014/7 (Sheldrick, 2014)'
_diffrn_ambient_temperature 298(2)
_diffrn_measured_fraction_theta_full 0.997
_diffrn_measured_fraction_theta_max 0.904
_diffrn_measurement_device_type 'Xcalibur, Eos, Gemini'
_diffrn_measurement_method '\w scans'
_diffrn_radiation_type MoK\a
_diffrn_radiation_wavelength 0.71073
_diffrn_reflns_av_R_equivalents 0.0366
_diffrn_reflns_av_unetI/netI 0.0408
_diffrn_reflns_Laue_measured_fraction_full 0.997
_diffrn_reflns_Laue_measured_fraction_max 0.904
_diffrn_reflns_limit_h_max 10
_diffrn_reflns_limit_h_min -6
_diffrn_reflns_limit_k_max 21
_diffrn_reflns_limit_k_min -23
_diffrn_reflns_limit_l_max 30
_diffrn_reflns_limit_l_min -50
_diffrn_reflns_number 20102
_diffrn_reflns_point_group_measured_fraction_full 0.997
_diffrn_reflns_point_group_measured_fraction_max 0.904
_diffrn_reflns_theta_full 25.242
_diffrn_reflns_theta_max 28.726
_diffrn_reflns_theta_min 3.137
_diffrn_source 'Enhance (Mo) X-ray Source'
_exptl_absorpt_coefficient_mu 0.946
_exptl_absorpt_correction_T_max 1.00000
_exptl_absorpt_correction_T_min 0.88634
_exptl_absorpt_correction_type multi-scan
_exptl_absorpt_process_details
;
CrysAlisPro, Agilent Technologies,
Version 1.171.36.32 (release 02-08-2013 CrysAlis171 .NET)
(compiled Aug  2 2013,16:46:58)
Empirical absorption correction using spherical harmonics,
 implemented in SCALE3 ABSPACK scaling algorithm.
;
_exptl_crystal_colour yellow
_exptl_crystal_density_diffrn 1.433
_exptl_crystal_description plate
_exptl_crystal_F_000 2448
_exptl_crystal_size_max 0.380
_exptl_crystal_size_mid 0.260
_exptl_crystal_size_min 0.180
_refine_diff_density_max 1.024
_refine_diff_density_min -2.565
_refine_diff_density_rms 0.081
_refine_ls_extinction_method none
_refine_ls_goodness_of_fit_ref 1.159
_refine_ls_hydrogen_treatment constr
_refine_ls_matrix_type full
_refine_ls_number_parameters 343
_refine_ls_number_reflns 6563
_refine_ls_number_restraints 0
_refine_ls_restrained_S_all 1.159
_refine_ls_R_factor_all 0.0863
_refine_ls_R_factor_gt 0.0618
_refine_ls_shift/su_max 0.004
_refine_ls_shift/su_mean 0.000
_refine_ls_structure_factor_coef Fsqd
_refine_ls_weighting_details 'w=1/[\s^2^(Fo^2^)+17.9778P] where P=(Fo^2^+2Fc^2^)/3'
_refine_ls_weighting_scheme calc
_refine_ls_wR_factor_gt 0.1003
_refine_ls_wR_factor_ref 0.1098
_reflns_Friedel_coverage 0.000
_reflns_number_gt 4832
_reflns_number_total 6563
_reflns_threshold_expression 'I > 2\s(I)'
_cod_data_source_file c7dt04037g2.cif
_cod_data_source_block Compound5
_cod_depositor_comments 'Adding full bibliography for 7045092--7045100.cif.'
_cod_database_code 7045095
_shelx_shelxl_version_number 2014/7
_shelx_space_group_comment
;
The symmetry employed for this shelxl refinement is uniquely defined
by the following loop, which should always be used as a source of
symmetry information in preference to the above space-group names.
They are only intended as comments.
;
_shelx_estimated_absorpt_t_min 0.715
_shelx_estimated_absorpt_t_max 0.848

loop_
_space_group_symop_operation_xyz
'x, y, z'
'-x+1/2, -y, z+1/2'
'x+1/2, -y+1/2, -z'
'-x, y+1/2, -z+1/2'
'-x, -y, -z'
'x-1/2, y, -z-1/2'
'-x-1/2, y-1/2, z'
'x, -y-1/2, z-1/2'

loop_
_atom_site_label
_atom_site_type_symbol
_atom_site_fract_x
_atom_site_fract_y
_atom_site_fract_z
_atom_site_U_iso_or_equiv
_atom_site_adp_type
_atom_site_occupancy
_atom_site_site_symmetry_order
_atom_site_calc_flag
_atom_site_refinement_flags_posn
_atom_site_refinement_flags_adp
C1 C 0.1260(6) 0.3328(3) 0.87177(14) 0.0458(11) Uani 1 1 d . .
C2 C 0.1772(6) 0.3826(3) 0.90095(13) 0.0431(11) Uani 1 1 d . .
C3 C 0.1275(7) 0.3687(3) 0.93452(14) 0.0560(14) Uani 1 1 d . .
H3 H 0.0640 0.3262 0.9393 0.067 Uiso 1 1 calc R U
C4 C 0.1718(8) 0.4176(3) 0.96118(14) 0.0649(16) Uani 1 1 d . .
H4 H 0.1389 0.4074 0.9838 0.078 Uiso 1 1 calc R U
C5 C 0.2642(7) 0.4814(3) 0.95457(14) 0.0547(13) Uani 1 1 d . .
C6 C 0.3164(7) 0.4943(3) 0.92122(15) 0.0598(15) Uani 1 1 d . .
H6 H 0.3819 0.5362 0.9166 0.072 Uiso 1 1 calc R U
C7 C 0.2729(7) 0.4458(3) 0.89430(15) 0.0578(14) Uani 1 1 d . .
H7 H 0.3078 0.4557 0.8718 0.069 Uiso 1 1 calc R U
C8 C 0.3062(7) 0.5328(3) 0.98350(15) 0.0650(16) Uani 1 1 d . .
H8 H 0.2823 0.5169 1.0060 0.078 Uiso 1 1 calc R U
C9 C 0.4041(7) 0.6431(3) 1.00938(15) 0.0554(13) Uani 1 1 d . .
C10 C 0.3336(9) 0.6330(4) 1.04143(18) 0.088(2) Uani 1 1 d . .
H10 H 0.2562 0.5952 1.0442 0.106 Uiso 1 1 calc R U
C11 C 0.3754(9) 0.6775(4) 1.06923(18) 0.093(2) Uani 1 1 d . .
H11 H 0.3265 0.6694 1.0907 0.111 Uiso 1 1 calc R U
C12 C 0.4885(7) 0.7338(3) 1.06593(15) 0.0595(14) Uani 1 1 d . .
C13 C 0.5546(7) 0.7470(3) 1.03409(15) 0.0626(15) Uani 1 1 d . .
H13 H 0.6284 0.7864 1.0312 0.075 Uiso 1 1 calc R U
C14 C 0.5116(7) 0.7018(3) 1.00602(15) 0.0630(15) Uani 1 1 d . .
H14 H 0.5568 0.7115 0.9843 0.076 Uiso 1 1 calc R U
C15 C 0.6351(8) 0.8341(4) 1.09382(18) 0.085(2) Uani 1 1 d . .
H15A H 0.6524 0.8551 1.1166 0.127 Uiso 1 1 calc R U
H15B H 0.7353 0.8168 1.0844 0.127 Uiso 1 1 calc R U
H15C H 0.5905 0.8727 1.0789 0.127 Uiso 1 1 calc R U
C16 C -0.1679(6) 0.1316(3) 0.86324(13) 0.0464(12) Uani 1 1 d . .
C17 C -0.2498(9) 0.0752(4) 0.84531(17) 0.0784(19) Uani 1 1 d . .
H17 H -0.2505 0.0757 0.8211 0.094 Uiso 1 1 calc R U
C18 C -0.3313(9) 0.0175(4) 0.8630(2) 0.090(2) Uani 1 1 d . .
H18 H -0.3861 -0.0201 0.8507 0.108 Uiso 1 1 calc R U
C19 C -0.3303(8) 0.0165(4) 0.8980(2) 0.088(2) Uani 1 1 d . .
H19 H -0.3848 -0.0218 0.9099 0.106 Uiso 1 1 calc R U
C20 C -0.2496(9) 0.0717(4) 0.91622(18) 0.086(2) Uani 1 1 d . .
H20 H -0.2496 0.0706 0.9404 0.104 Uiso 1 1 calc R U
C21 C -0.1679(7) 0.1293(3) 0.89884(15) 0.0619(15) Uani 1 1 d . .
H21 H -0.1129 0.1665 0.9114 0.074 Uiso 1 1 calc R U
C22 C 0.1564(6) 0.1678(3) 0.80944(12) 0.0464(12) Uani 1 1 d . .
C23 C 0.2595(7) 0.2083(3) 0.78817(14) 0.0600(14) Uani 1 1 d . .
H23 H 0.2433 0.2605 0.7847 0.072 Uiso 1 1 calc R U
C24 C 0.3859(8) 0.1724(4) 0.77201(17) 0.0774(19) Uani 1 1 d . .
H24 H 0.4536 0.2003 0.7576 0.093 Uiso 1 1 calc R U
C25 C 0.4126(8) 0.0957(4) 0.77710(19) 0.084(2) Uani 1 1 d . .
H25 H 0.4990 0.0718 0.7664 0.100 Uiso 1 1 calc R U
C26 C 0.3125(8) 0.0546(4) 0.79787(18) 0.0764(19) Uani 1 1 d . .
H26 H 0.3306 0.0026 0.8014 0.092 Uiso 1 1 calc R U
C27 C 0.1835(7) 0.0902(3) 0.81384(15) 0.0604(15) Uani 1 1 d . .
H27 H 0.1144 0.0616 0.8277 0.073 Uiso 1 1 calc R U
C28 C -0.1937(6) 0.2999(3) 0.81249(12) 0.0422(11) Uani 1 1 d . .
C29 C -0.3503(6) 0.3051(3) 0.82388(14) 0.0580(14) Uani 1 1 d . .
H29 H -0.3887 0.2698 0.8400 0.070 Uiso 1 1 calc R U
C30 C -0.4512(7) 0.3624(4) 0.81164(16) 0.0652(16) Uani 1 1 d . .
H30 H -0.5555 0.3662 0.8199 0.078 Uiso 1 1 calc R U
C31 C -0.3954(7) 0.4133(4) 0.78722(17) 0.0667(16) Uani 1 1 d . .
H31 H -0.4626 0.4514 0.7787 0.080 Uiso 1 1 calc R U
C32 C -0.2424(8) 0.4081(4) 0.77539(16) 0.0693(16) Uani 1 1 d . .
H32 H -0.2059 0.4425 0.7587 0.083 Uiso 1 1 calc R U
C33 C -0.1407(7) 0.3521(3) 0.78798(14) 0.0590(14) Uani 1 1 d . .
H33 H -0.0359 0.3495 0.7799 0.071 Uiso 1 1 calc R U
N1 N 0.3720(6) 0.5965(3) 0.97976(12) 0.0625(13) Uani 1 1 d . .
O1 O 0.1608(4) 0.3468(2) 0.84140(10) 0.0571(9) Uani 1 1 d . .
O2 O 0.0398(4) 0.27325(19) 0.88037(9) 0.0534(9) Uani 1 1 d . .
O3 O 0.5280(6) 0.7716(3) 1.09613(10) 0.0829(13) Uani 1 1 d . .
Sn1 Sn -0.03959(4) 0.21857(2) 0.83617(2) 0.04278(10) Uani 1 1 d . .

loop_
_atom_site_aniso_label
_atom_site_aniso_U_11
_atom_site_aniso_U_22
_atom_site_aniso_U_33
_atom_site_aniso_U_23
_atom_site_aniso_U_13
_atom_site_aniso_U_12
C1 0.040(3) 0.042(3) 0.056(3) -0.002(2) -0.001(2) 0.002(2)
C2 0.043(3) 0.038(2) 0.048(3) 0.000(2) -0.003(2) 0.005(2)
C3 0.070(4) 0.044(3) 0.054(3) 0.004(2) -0.008(3) -0.010(3)
C4 0.094(5) 0.059(3) 0.041(3) 0.005(3) -0.006(3) -0.008(3)
C5 0.065(3) 0.045(3) 0.054(3) -0.002(2) -0.016(3) 0.000(3)
C6 0.058(3) 0.051(3) 0.070(4) -0.007(3) 0.001(3) -0.016(3)
C7 0.062(3) 0.055(3) 0.057(3) -0.005(3) 0.008(3) -0.012(3)
C8 0.085(4) 0.059(4) 0.052(3) 0.001(3) -0.016(3) -0.003(3)
C9 0.057(3) 0.052(3) 0.058(3) -0.006(3) -0.007(3) -0.003(3)
C10 0.100(5) 0.081(5) 0.083(5) -0.022(4) 0.032(4) -0.044(4)
C11 0.125(6) 0.088(5) 0.066(4) -0.025(4) 0.031(4) -0.041(5)
C12 0.072(4) 0.046(3) 0.060(4) -0.007(3) -0.005(3) 0.000(3)
C13 0.068(4) 0.055(3) 0.065(4) 0.000(3) -0.005(3) -0.015(3)
C14 0.078(4) 0.059(4) 0.052(3) 0.004(3) -0.004(3) -0.011(3)
C15 0.090(5) 0.068(4) 0.096(5) -0.019(4) -0.026(4) -0.011(4)
C16 0.046(3) 0.040(3) 0.053(3) 0.004(2) 0.004(2) -0.002(2)
C17 0.095(5) 0.071(4) 0.069(4) -0.007(3) -0.006(4) -0.034(4)
C18 0.091(5) 0.070(4) 0.108(6) 0.008(4) -0.002(5) -0.042(4)
C19 0.073(4) 0.078(5) 0.113(6) 0.047(4) -0.011(4) -0.024(4)
C20 0.087(5) 0.102(6) 0.071(4) 0.042(4) -0.010(4) -0.026(4)
C21 0.062(4) 0.060(3) 0.064(4) 0.012(3) -0.008(3) -0.016(3)
C22 0.052(3) 0.046(3) 0.042(3) -0.005(2) -0.006(2) 0.001(2)
C23 0.060(3) 0.060(4) 0.060(3) 0.001(3) 0.010(3) 0.001(3)
C24 0.068(4) 0.092(5) 0.073(4) -0.010(4) 0.019(3) 0.003(4)
C25 0.068(4) 0.095(5) 0.087(5) -0.030(4) 0.005(4) 0.023(4)
C26 0.086(5) 0.065(4) 0.078(5) -0.017(3) -0.011(4) 0.024(4)
C27 0.066(4) 0.056(3) 0.060(4) -0.003(3) -0.008(3) 0.004(3)
C28 0.046(3) 0.041(3) 0.040(3) -0.0009(19) -0.002(2) -0.002(2)
C29 0.051(3) 0.061(3) 0.062(3) 0.002(3) 0.012(3) -0.004(3)
C30 0.041(3) 0.085(4) 0.069(4) -0.014(3) 0.004(3) 0.006(3)
C31 0.059(4) 0.063(4) 0.078(4) -0.003(3) -0.019(3) 0.013(3)
C32 0.068(4) 0.067(4) 0.073(4) 0.021(3) -0.001(3) 0.005(3)
C33 0.052(3) 0.068(4) 0.058(3) 0.016(3) 0.010(3) 0.005(3)
N1 0.068(3) 0.058(3) 0.062(3) -0.012(2) -0.007(2) -0.008(3)
O1 0.051(2) 0.065(2) 0.055(2) -0.0072(19) 0.0014(18) -0.0102(19)
O2 0.063(2) 0.0417(19) 0.055(2) 0.0013(16) -0.0033(17) -0.0118(18)
O3 0.110(4) 0.076(3) 0.062(3) -0.018(2) -0.005(2) -0.016(3)
Sn1 0.04698(18) 0.03746(17) 0.04390(18) 0.00265(15) 0.00176(15) -0.00360(15)

loop_
_atom_type_symbol
_atom_type_description
_atom_type_scat_dispersion_real
_atom_type_scat_dispersion_imag
_atom_type_scat_source
C C 0.0033 0.0016 'International Tables Vol C Tables 4.2.6.8 and 6.1.1.4'
H H 0.0000 0.0000 'International Tables Vol C Tables 4.2.6.8 and 6.1.1.4'
N N 0.0061 0.0033 'International Tables Vol C Tables 4.2.6.8 and 6.1.1.4'
O O 0.0106 0.0060 'International Tables Vol C Tables 4.2.6.8 and 6.1.1.4'
Sn Sn -0.6537 1.4246 'International Tables Vol C Tables 4.2.6.8 and 6.1.1.4'

loop_
_geom_angle_atom_site_label_1
_geom_angle_atom_site_label_2
_geom_angle_atom_site_label_3
_geom_angle
O1 C1 O2 122.0(5)
O1 C1 C2 122.3(5)
O2 C1 C2 115.7(4)
C3 C2 C7 119.1(5)
C3 C2 C1 121.2(5)
C7 C2 C1 119.6(5)
C2 C3 C4 120.2(5)
C2 C3 H3 119.9
C4 C3 H3 119.9
C5 C4 C3 120.8(5)
C5 C4 H4 119.6
C3 C4 H4 119.6
C6 C5 C4 118.9(5)
C6 C5 C8 121.9(5)
C4 C5 C8 119.2(5)
C5 C6 C7 120.8(5)
C5 C6 H6 119.6
C7 C6 H6 119.6
C6 C7 C2 120.0(5)
C6 C7 H7 120.0
C2 C7 H7 120.0
N1 C8 C5 124.2(6)
N1 C8 H8 117.9
C5 C8 H8 117.9
C14 C9 C10 117.5(5)
C14 C9 N1 118.4(5)
C10 C9 N1 124.2(5)
C11 C10 C9 121.1(6)
C11 C10 H10 119.4
C9 C10 H10 119.4
C10 C11 C12 120.8(6)
C10 C11 H11 119.6
C12 C11 H11 119.6
C13 C12 C11 119.0(5)
C13 C12 O3 125.4(5)
C11 C12 O3 115.6(6)
C12 C13 C14 119.9(5)
C12 C13 H13 120.1
C14 C13 H13 120.1
C9 C14 C13 121.6(6)
C9 C14 H14 119.2
C13 C14 H14 119.2
O3 C15 H15A 109.5
O3 C15 H15B 109.5
H15A C15 H15B 109.5
O3 C15 H15C 109.5
H15A C15 H15C 109.5
H15B C15 H15C 109.5
C21 C16 C17 118.5(5)
C21 C16 Sn1 120.6(4)
C17 C16 Sn1 120.9(4)
C16 C17 C18 120.9(6)
C16 C17 H17 119.6
C18 C17 H17 119.6
C19 C18 C17 119.6(6)
C19 C18 H18 120.2
C17 C18 H18 120.2
C18 C19 C20 120.4(6)
C18 C19 H19 119.8
C20 C19 H19 119.8
C19 C20 C21 120.5(6)
C19 C20 H20 119.8
C21 C20 H20 119.8
C16 C21 C20 120.1(6)
C16 C21 H21 119.9
C20 C21 H21 119.9
C23 C22 C27 118.1(5)
C23 C22 Sn1 123.5(4)
C27 C22 Sn1 118.3(4)
C24 C23 C22 120.8(6)
C24 C23 H23 119.6
C22 C23 H23 119.6
C25 C24 C23 120.4(7)
C25 C24 H24 119.8
C23 C24 H24 119.8
C26 C25 C24 119.9(6)
C26 C25 H25 120.0
C24 C25 H25 120.0
C25 C26 C27 120.0(6)
C25 C26 H26 120.0
C27 C26 H26 120.0
C26 C27 C22 120.8(6)
C26 C27 H27 119.6
C22 C27 H27 119.6
C29 C28 C33 118.3(5)
C29 C28 Sn1 118.9(4)
C33 C28 Sn1 122.6(4)
C28 C29 C30 121.0(5)
C28 C29 H29 119.5
C30 C29 H29 119.5
C31 C30 C29 119.4(5)
C31 C30 H30 120.3
C29 C30 H30 120.3
C32 C31 C30 120.3(6)
C32 C31 H31 119.9
C30 C31 H31 119.9
C31 C32 C33 120.5(6)
C31 C32 H32 119.8
C33 C32 H32 119.8
C32 C33 C28 120.5(5)
C32 C33 H33 119.7
C28 C33 H33 119.7
C8 N1 C9 119.9(5)
C1 O2 Sn1 109.7(3)
C12 O3 C15 118.0(5)
O2 Sn1 C28 103.81(16)
O2 Sn1 C22 110.11(17)
C28 Sn1 C22 122.63(18)
O2 Sn1 C16 95.16(17)
C28 Sn1 C16 112.41(19)
C22 Sn1 C16 109.04(19)

loop_
_geom_bond_atom_site_label_1
_geom_bond_atom_site_label_2
_geom_bond_distance
C1 O1 1.227(6)
C1 O2 1.307(6)
C1 C2 1.482(7)
C2 C3 1.376(7)
C2 C7 1.387(7)
C3 C4 1.385(7)
C3 H3 0.9300
C4 C5 1.378(8)
C4 H4 0.9300
C5 C6 1.372(7)
C5 C8 1.471(7)
C6 C7 1.385(7)
C6 H6 0.9300
C7 H7 0.9300
C8 N1 1.249(7)
C8 H8 0.9300
C9 C14 1.369(7)
C9 C10 1.376(8)
C9 N1 1.424(7)
C10 C11 1.366(8)
C10 H10 0.9300
C11 C12 1.369(8)
C11 H11 0.9300
C12 C13 1.362(7)
C12 O3 1.375(6)
C13 C14 1.384(7)
C13 H13 0.9300
C14 H14 0.9300
C15 O3 1.414(7)
C15 H15A 0.9600
C15 H15B 0.9600
C15 H15C 0.9600
C16 C21 1.368(7)
C16 C17 1.383(7)
C16 Sn1 2.130(5)
C17 C18 1.393(8)
C17 H17 0.9300
C18 C19 1.344(9)
C18 H18 0.9300
C19 C20 1.368(9)
C19 H19 0.9300
C20 C21 1.387(8)
C20 H20 0.9300
C21 H21 0.9300
C22 C23 1.381(7)
C22 C27 1.385(7)
C22 Sn1 2.126(5)
C23 C24 1.376(8)
C23 H23 0.9300
C24 C25 1.373(9)
C24 H24 0.9300
C25 C26 1.360(9)
C25 H25 0.9300
C26 C27 1.388(8)
C26 H26 0.9300
C27 H27 0.9300
C28 C29 1.382(7)
C28 C33 1.384(7)
C28 Sn1 2.121(5)
C29 C30 1.390(8)
C29 H29 0.9300
C30 C31 1.374(8)
C30 H30 0.9300
C31 C32 1.359(8)
C31 H31 0.9300
C32 C33 1.383(8)
C32 H32 0.9300
C33 H33 0.9300
O2 Sn1 2.058(3)

loop_
_geom_torsion_atom_site_label_1
_geom_torsion_atom_site_label_2
_geom_torsion_atom_site_label_3
_geom_torsion_atom_site_label_4
_geom_torsion
O1 C1 C2 C3 175.4(5)
O2 C1 C2 C3 -3.8(7)
O1 C1 C2 C7 -2.6(7)
O2 C1 C2 C7 178.2(4)
C7 C2 C3 C4 0.5(8)
C1 C2 C3 C4 -177.5(5)
C2 C3 C4 C5 0.9(9)
C3 C4 C5 C6 -2.2(9)
C3 C4 C5 C8 178.8(5)
C4 C5 C6 C7 2.2(9)
C8 C5 C6 C7 -178.8(5)
C5 C6 C7 C2 -0.9(9)
C3 C2 C7 C6 -0.4(8)
C1 C2 C7 C6 177.6(5)
C6 C5 C8 N1 10.2(10)
C4 C5 C8 N1 -170.9(6)
C14 C9 C10 C11 -3.2(11)
N1 C9 C10 C11 176.9(7)
C9 C10 C11 C12 0.3(13)
C10 C11 C12 C13 2.6(11)
C10 C11 C12 O3 -176.1(7)
C11 C12 C13 C14 -2.5(9)
O3 C12 C13 C14 176.0(6)
C10 C9 C14 C13 3.3(9)
N1 C9 C14 C13 -176.8(5)
C12 C13 C14 C9 -0.4(9)
C21 C16 C17 C18 0.4(10)
Sn1 C16 C17 C18 178.8(5)
C16 C17 C18 C19 -0.1(12)
C17 C18 C19 C20 -0.1(12)
C18 C19 C20 C21 0.0(12)
C17 C16 C21 C20 -0.5(9)
Sn1 C16 C21 C20 -178.9(5)
C19 C20 C21 C16 0.3(11)
C27 C22 C23 C24 -0.4(8)
Sn1 C22 C23 C24 179.0(4)
C22 C23 C24 C25 -0.7(10)
C23 C24 C25 C26 0.8(11)
C24 C25 C26 C27 0.1(10)
C25 C26 C27 C22 -1.2(9)
C23 C22 C27 C26 1.3(8)
Sn1 C22 C27 C26 -178.0(4)
C33 C28 C29 C30 -1.4(8)
Sn1 C28 C29 C30 173.6(4)
C28 C29 C30 C31 1.6(9)
C29 C30 C31 C32 -0.6(9)
C30 C31 C32 C33 -0.6(10)
C31 C32 C33 C28 0.8(10)
C29 C28 C33 C32 0.2(8)
Sn1 C28 C33 C32 -174.6(4)
C5 C8 N1 C9 178.3(5)
C14 C9 N1 C8 163.1(6)
C10 C9 N1 C8 -17.0(9)
O1 C1 O2 Sn1 -5.5(6)
C2 C1 O2 Sn1 173.8(3)
C13 C12 O3 C15 6.1(9)
C11 C12 O3 C15 -175.4(6)
